data_1546503
loop_
_publ_author_name
'Chadwick, Fredrick M.'
'McKay, Alasdair I.'
'Martinez-Martinez, Antonio J.'
'Rees, Nick'
'Kraemer, Tobias'
'Macgregor, Stuart Alan'
'Weller, Andrew'

_publ_section_title
;
 Solid--State Molecular Organometallic Chemistry. Single--Crystal to
 Single--Crystal Reactivity and Catalysis with Light Hydrocarbon
 Substrates.
;
_journal_name_full 'Chem. Sci.'
_journal_paper_doi 10.1039/C7SC01491K
_journal_year 2017
_chemical_compound_source SYN
_chemical_formula_moiety 'C32 H12 B F24, C30 H56 P2 Rh'
_chemical_formula_sum 'C62 H68 B F24 P2 Rh'
_chemical_formula_weight 1444.84
_chemical_melting_point ?
_space_group_IT_number 15
_symmetry_cell_setting monoclinic
_symmetry_space_group_name_Hall '-C 2yc'
_symmetry_space_group_name_H-M 'C 1 2/c 1'
_atom_sites_solution_hydrogens difmap
_atom_sites_solution_primary other
_audit_creation_date 2015-10-23
_audit_creation_method CRYSTALS_ver_14.43
_audit_update_record
;
2017-03-23 deposited with the CCDC.
2017-07-06 downloaded from the CCDC.
;
_cell_angle_alpha 90
_cell_angle_beta 90.738(12)
_cell_angle_gamma 90
_cell_formula_units_Z 4
_cell_length_a 19.2187(18)
_cell_length_b 17.1982(18)
_cell_length_c 19.999(3)
_cell_measurement_reflns_used 1672
_cell_measurement_temperature 150
_cell_measurement_theta_max 71
_cell_measurement_theta_min 3
_cell_volume 6609.7(14)
_computing_cell_refinement 'CrysAlis, (Oxford Diffraction, 2002)'
_computing_data_collection 'SuperNova, (Oxford Diffraction, 2010)'
_computing_data_reduction 'CrysAlis, (Oxford Diffraction, 2002)'
_computing_molecular_graphics 'CAMERON (Watkin et al., 1996)'
_computing_publication_material 'CRYSTALS (Betteridge et al., 2003)'
_computing_structure_refinement 'CRYSTALS (Betteridge et al., 2003)'
_computing_structure_solution 'Superflip (Palatinus & Chapuis, 2007)'
_diffrn_ambient_temperature 150
_diffrn_measured_fraction_theta_full 0.912
_diffrn_measured_fraction_theta_max 0.815
_diffrn_measurement_device Area
_diffrn_measurement_device_type 'Oxford Diffraction SuperNova'
_diffrn_measurement_method \w
_diffrn_radiation_monochromator graphite
_diffrn_radiation_type 'Cu K\a'
_diffrn_radiation_wavelength 1.54180
_diffrn_reflns_av_R_equivalents 0.042
_diffrn_reflns_limit_h_max 21
_diffrn_reflns_limit_h_min -23
_diffrn_reflns_limit_k_max 15
_diffrn_reflns_limit_k_min -21
_diffrn_reflns_limit_l_max 15
_diffrn_reflns_limit_l_min -24
_diffrn_reflns_number 9108
_diffrn_reflns_theta_full 25.431
_diffrn_reflns_theta_max 74.796
_diffrn_reflns_theta_min 4.081
_diffrn_standards_number 0
_exptl_absorpt_coefficient_mu 3.490
_exptl_absorpt_correction_T_max 1.00
_exptl_absorpt_correction_T_min 0.93
_exptl_absorpt_correction_type multi-scan
_exptl_absorpt_process_details 'CrysAlis, (Oxford Diffraction, 2002)'
_exptl_crystal_colour Orange
_exptl_crystal_density_diffrn 1.452
_exptl_crystal_density_meas ?
_exptl_crystal_density_method 'not measured'
_exptl_crystal_description BLOCK
_exptl_crystal_F_000 2944
_exptl_crystal_size_max 0.1
_exptl_crystal_size_mid 0.1
_exptl_crystal_size_min 0.05
_refine_diff_density_max 1.69
_refine_diff_density_min -1.04
_refine_ls_extinction_method none
_refine_ls_goodness_of_fit_ref 0.9981
_refine_ls_hydrogen_treatment noref
_refine_ls_matrix_type full
_refine_ls_number_parameters 481
_refine_ls_number_reflns 5511
_refine_ls_number_restraints 102
_refine_ls_R_factor_all 0.1450
_refine_ls_R_factor_gt 0.1072
_refine_ls_shift/su_max 4.7402730
_refine_ls_shift/su_mean 0.1361375
_refine_ls_structure_factor_coef Fsqd
_refine_ls_weighting_details
;
 Method, part 1, Chebychev polynomial, (Watkin, 1994, Prince, 1982) 
 [weight] = 1.0/[A~0~*T~0~(x)+A~1~*T~1~(x) ... +A~n-1~]*T~n-1~(x)] 
 where A~i~ are the Chebychev coefficients listed below and x= Fcalc/Fmax 
 Method = Robust Weighting (Prince, 1982) 
 W = [weight] * [1-(deltaF/6*sigmaF)^2^]^2^ 
 A~i~ are: 
 0.358E+04 0.591E+04 0.352E+04 0.136E+04 268. 
;
_refine_ls_weighting_scheme calc
_refine_ls_wR_factor_all 0.3333
_refine_ls_wR_factor_gt 0.2509
_refine_ls_wR_factor_ref 0.3327
_reflns_limit_h_max 23
_reflns_limit_h_min -23
_reflns_limit_k_max 21
_reflns_limit_k_min 0
_reflns_limit_l_max 24
_reflns_limit_l_min 0
_reflns_number_gt 3470
_reflns_number_total 5540
_reflns_threshold_expression I>2.0\s(I)
_oxford_diffrn_Wilson_B_factor 4.76
_oxford_diffrn_Wilson_scale 0.82
_oxford_refine_ls_r_factor_ref 0.1449
_oxford_refine_ls_scale 1.373(18)
_oxford_reflns_number_all 5514
_oxford_reflns_threshold_expression_ref I>-3.0\s(I)
_oxford_structure_analysis_title 'C:\Users\ASWGroup\Contacts\Deskt At 11:47 on'
_cod_data_source_file c7sc01491k3.cif
_cod_data_source_block 1EthyleneOct
_cod_depositor_comments
;
The following automatic conversions were performed:

'_chemical_melting_point' value 'not measured' was changed to '?' -
the value is undefined or not given.

'_atom_sites_solution_primary' value 'Other' changed to 'other'
according to
/home/data/users/saulius/crontab/automatic-downloads/rss-feeds/RSC/lib/dictionaries/cif_core.dic
dictionary named 'cif_core.dic' version 2.4.2 from 2011-04-26.

'_exptl_crystal_density_meas' value 'not measured' was changed to '?'
- the value is perceived as not measured.

Automatic conversion script
Id: cif_fix_values 4973 2017-02-22 13:04:09Z antanas 
;
_cod_original_sg_symbol_H-M 'C 2/c '
_cod_original_formula_sum 'C62 H68 B1 F24 P2 Rh1'
_cod_database_code 1546503

loop_
_symmetry_equiv_pos_as_xyz
x,y,z
-x,-y,-z
x+1/2,y+1/2,z
-x+1/2,-y+1/2,-z
x,-y,z+1/2
-x,y,-z+1/2
x+1/2,-y+1/2,z+1/2
-x+1/2,y+1/2,-z+1/2

loop_
_atom_site_label
_atom_site_type_symbol
_atom_site_fract_x
_atom_site_fract_y
_atom_site_fract_z
_atom_site_U_iso_or_equiv
_atom_site_occupancy
_atom_site_adp_type
_atom_site_refinement_flags_posn
_atom_site_refinement_flags_adp
_atom_site_refinement_flags_occupancy
_atom_site_disorder_assembly
_atom_site_disorder_group
F1 F 0.3946(10) 0.0360(11) 0.5731(9) 0.2786 1.0000 Uani . . . . .
F2 F 0.3726(6) 0.1435(9) 0.5413(8) 0.2146 1.0000 Uani . . . . .
F3 F 0.4394(5) 0.0775(8) 0.4942(5) 0.1628 1.0000 Uani . . . . .
F4 F 0.6873(5) 0.0478(7) 0.6697(6) 0.1671 1.0000 Uani . . . . .
F5 F 0.7167(4) 0.1454(6) 0.6220(8) 0.1638 1.0000 Uani . . . . .
F6 F 0.6784(5) 0.0542(9) 0.5684(6) 0.2052 1.0000 Uani . . . . .
F7 F 0.6785(9) 0.4562(13) 0.6261(6) 0.2393 1.0000 Uani . . . . .
F8 F 0.7447(10) 0.3763(13) 0.6562(11) 0.2576 1.0000 Uani . . . . .
F9 F 0.7536(6) 0.4880(8) 0.6971(5) 0.1880 1.0000 Uani . . . . .
F10 F 0.6613(6) 0.5176(7) 0.9163(7) 0.1920 1.0000 Uani . . . . .
F11 F 0.6579(10) 0.4018(11) 0.9550(6) 0.2624 1.0000 Uani . . . . .
F12 F 0.5682(7) 0.4656(6) 0.9407(6) 0.1594 1.0000 Uani . . . . .
Rh1 Rh 1.0000 0.32961(7) 0.7500 0.0731 1.0000 Uani DS T . . .
B1 B 0.5000 0.2691(8) 0.7500 0.0517 1.0000 Uani S T . . .
P1 P 1.01746(12) 0.22904(16) 0.67481(13) 0.0656 1.0000 Uani . . . . .
C23 C 0.5841(4) 0.1790(5) 0.6782(4) 0.0538 1.0000 Uani . . . . .
C5 C 0.9668(5) 0.2342(7) 0.5957(5) 0.0706 1.0000 Uani . . . . .
C6 C 0.8897(5) 0.2494(6) 0.6099(6) 0.0729 1.0000 Uani . . . . .
C7 C 0.8498(6) 0.2644(8) 0.5453(6) 0.0853 1.0000 Uani . . . . .
C8 C 0.8584(6) 0.1966(9) 0.4962(6) 0.0893 1.0000 Uani . . . . .
C9 C 0.9352(6) 0.1790(9) 0.4825(6) 0.0910 1.0000 Uani . . . . .
C10 C 0.9750(6) 0.1679(9) 0.5486(7) 0.0971 1.0000 Uani . . . . .
C17 C 0.9913(5) 0.1355(7) 0.7132(6) 0.0761 1.0000 Uani . . . . .
C18 C 0.5178(4) 0.2113(5) 0.6882(4) 0.0479 1.0000 Uani . . . . .
C19 C 0.4643(4) 0.1812(5) 0.6460(5) 0.0524 1.0000 Uani . . . . .
C20 C 0.4775(5) 0.1263(5) 0.5970(5) 0.0587 1.0000 Uani . . . . .
C21 C 0.5439(5) 0.0963(5) 0.5887(5) 0.0616 1.0000 Uani . . . . .
C22 C 0.5967(5) 0.1238(5) 0.6300(4) 0.0580 1.0000 Uani . . . . .
C29 C 0.6661(5) 0.4452(6) 0.7941(7) 0.0831 1.0000 Uani . . . . .
C24 C 0.4189(7) 0.0979(8) 0.5518(6) 0.0860 1.0000 Uani . . . . .
C25 C 0.6698(5) 0.0927(7) 0.6235(6) 0.0756 1.0000 Uani . . . . .
C26 C 0.5648(4) 0.3285(5) 0.7671(5) 0.0573 1.0000 Uani . . . . .
C27 C 0.6094(6) 0.3564(6) 0.7188(6) 0.0755 1.0000 Uani . . . . .
C28 C 0.6606(6) 0.4124(7) 0.7324(6) 0.0824 1.0000 Uani . . . . .
C32 C 0.7109(10) 0.4352(11) 0.6803(8) 0.1166 1.0000 Uani . . . . .
C30 C 0.6225(5) 0.4189(6) 0.8441(6) 0.0698 1.0000 Uani . . . . .
C31 C 0.5717(5) 0.3622(6) 0.8301(5) 0.0655 1.0000 Uani . . . . .
C33 C 0.6305(9) 0.4481(12) 0.9153(11) 0.1338 1.0000 Uani . . . . .
C141 C 1.2550(9) 0.2667(17) 0.6375(11) 0.1656 0.808(14) Uani D U P 2 3
C1 C 0.9630(16) 0.4262(18) 0.6791(19) 0.1362 0.5000 Uani D U . 1 1
C2 C 1.0329(18) 0.4172(19) 0.6699(16) 0.1238 0.5000 Uani D U . 1 1
C121 C 1.1612(6) 0.2316(15) 0.7091(8) 0.1306 0.808(14) Uani D U P 2 3
C131 C 1.2379(7) 0.2015(15) 0.6897(10) 0.1530 0.808(14) Uani D U P 2 3
C111 C 1.1109(10) 0.2049(17) 0.6491(10) 0.1338 0.808(14) Uani D U P 2 3
C3 C 1.0047(18) 0.415(2) 0.6626(14) 0.1097 0.5000 Uani D U . 1 2
C4 C 1.0669(15) 0.4193(16) 0.6964(16) 0.1098 0.5000 Uani D U . 1 2
C120 C 1.1304(11) 0.1397(15) 0.6328(12) 0.0257 0.192(14) Uani D U P 2 2
C140 C 1.205(3) 0.164(3) 0.5226(16) 0.0881 0.192(14) Uani D U P 2 2
C110 C 1.104(2) 0.2246(15) 0.6523(12) 0.0213 0.192(14) Uani D U P 2 2
C130 C 1.2057(13) 0.151(3) 0.6017(16) 0.0511 0.192(14) Uani D U P 2 2
C160 C 1.144(3) 0.247(3) 0.585(2) 0.0642 0.192(14) Uani D U P 2 2
C161 C 1.1304(11) 0.271(2) 0.5973(15) 0.1674 0.808(14) Uani D U P 2 3
C150 C 1.225(2) 0.232(3) 0.573(3) 0.0846 0.192(14) Uani D U P 2 2
C151 C 1.2084(9) 0.262(2) 0.5714(11) 0.1793 0.808(14) Uani D U P 2 3
H231 H 0.6201 0.1968 0.7057 0.0632 1.0000 Uiso . . . . .
H51 H 0.9834 0.2809 0.5705 0.0892 1.0000 Uiso . . . . .
H61 H 0.8853 0.2935 0.6400 0.0853 1.0000 Uiso . . . . .
H62 H 0.8710 0.2031 0.6306 0.0852 1.0000 Uiso . . . . .
H71 H 0.8682 0.3127 0.5252 0.1002 1.0000 Uiso . . . . .
H72 H 0.8006 0.2723 0.5556 0.1000 1.0000 Uiso . . . . .
H82 H 0.8366 0.1504 0.5145 0.1111 1.0000 Uiso . . . . .
H81 H 0.8372 0.2103 0.4534 0.1112 1.0000 Uiso . . . . .
H92 H 0.9565 0.2202 0.4572 0.1131 1.0000 Uiso . . . . .
H91 H 0.9376 0.1303 0.4559 0.1134 1.0000 Uiso . . . . .
H101 H 1.0241 0.1604 0.5380 0.1161 1.0000 Uiso . . . . .
H102 H 0.9565 0.1212 0.5707 0.1160 1.0000 Uiso . . . . .
H171 H 1.0162 0.0928 0.6907 0.0909 1.0000 Uiso . . . . .
H172 H 0.9421 0.1269 0.7057 0.0910 1.0000 Uiso . . . . .
H191 H 0.4178 0.1985 0.6515 0.0642 1.0000 Uiso . . . . .
H211 H 0.5531 0.0587 0.5558 0.0773 1.0000 Uiso . . . . .
H291 H 0.6988 0.4848 0.8039 0.0982 1.0000 Uiso . . . . .
H271 H 0.6061 0.3356 0.6751 0.0862 1.0000 Uiso . . . . .
H311 H 0.5424 0.3448 0.8651 0.0805 1.0000 Uiso . . . . .
H1411 H 1.3082 0.2611 0.6212 0.2200 0.808(14) Uiso . . P 2 3
H1412 H 1.2530 0.3193 0.6529 0.2201 0.808(14) Uiso . . P 2 3
H1211 H 1.1435 0.2161 0.7518 0.1819 0.808(14) Uiso . . P 2 3
H1212 H 1.1572 0.2925 0.7103 0.1820 0.808(14) Uiso . . P 2 3
H1311 H 1.2703 0.2036 0.7268 0.2039 0.808(14) Uiso . . P 2 3
H1312 H 1.2370 0.1517 0.6695 0.2039 0.808(14) Uiso . . P 2 3
H1111 H 1.1225 0.1482 0.6293 0.1850 0.808(14) Uiso . . P 2 3
H1201 H 1.1343 0.0996 0.6728 0.0270 0.192(14) Uiso . . P 2 2
H1202 H 1.0990 0.1103 0.6013 0.0270 0.192(14) Uiso . . P 2 2
H1401 H 1.2483 0.1612 0.4929 0.0891 0.192(14) Uiso . . P 2 2
H1402 H 1.1665 0.1729 0.4941 0.0890 0.192(14) Uiso . . P 2 2
H1101 H 1.1337 0.2437 0.6917 0.0161 0.192(14) Uiso . . P 2 2
H1301 H 1.2315 0.1906 0.6271 0.0500 0.192(14) Uiso . . P 2 2
H1302 H 1.2353 0.1022 0.6053 0.0500 0.192(14) Uiso . . P 2 2
H1601 H 1.1174 0.3051 0.5735 0.0701 0.192(14) Uiso . . P 2 2
H1602 H 1.1115 0.2189 0.5463 0.0700 0.192(14) Uiso . . P 2 2
H1611 H 1.1319 0.3236 0.6248 0.2191 0.808(14) Uiso . . P 2 3
H1612 H 1.0962 0.2812 0.5619 0.2191 0.808(14) Uiso . . P 2 3
H13011 H 1.2407 0.2288 0.6198 0.0860 0.192(14) Uiso . . P 2 2
H1502 H 1.2416 0.2924 0.5624 0.0860 0.192(14) Uiso . . P 2 2
H1511 H 1.2213 0.3032 0.5317 0.2331 0.808(14) Uiso . . P 2 3
H1512 H 1.2140 0.2122 0.5429 0.2331 0.808(14) Uiso . . P 2 3
H11 H 0.9445 0.4398 0.7215 0.1450 0.5000 Uiso . . . 1 1
H12 H 0.9291 0.4178 0.6426 0.1450 0.5000 Uiso . . . 1 1
H21 H 1.0654 0.4232 0.7047 0.1368 0.5000 Uiso . . . 1 1
H22 H 1.0500 0.4012 0.6258 0.1368 0.5000 Uiso . . . 1 1
H41 H 1.0666 0.4387 0.7417 0.1192 0.5000 Uiso . . . 1 2
H42 H 1.1081 0.4075 0.6755 0.1192 0.5000 Uiso . . . 1 2
H31 H 0.9593 0.4273 0.6828 0.1223 0.5000 Uiso . . . 1 2
H32 H 1.0008 0.3961 0.6166 0.1223 0.5000 Uiso . . . 1 2

loop_
_atom_site_aniso_label
_atom_site_aniso_U_11
_atom_site_aniso_U_22
_atom_site_aniso_U_33
_atom_site_aniso_U_23
_atom_site_aniso_U_13
_atom_site_aniso_U_12
F1 0.30(2) 0.282(18) 0.249(17) 0.117(14) -0.175(16) -0.226(17)
F2 0.124(8) 0.242(14) 0.274(16) -0.164(13) -0.136(10) 0.085(9)
F3 0.107(7) 0.262(13) 0.119(7) -0.083(8) -0.018(6) 0.000(8)
F4 0.088(6) 0.218(11) 0.196(10) 0.104(9) 0.035(6) 0.094(7)
F5 0.049(4) 0.141(7) 0.303(16) -0.006(9) 0.059(7) 0.006(4)
F6 0.112(7) 0.320(17) 0.182(10) -0.126(11) -0.033(7) 0.124(10)
F7 0.205(14) 0.40(3) 0.115(8) 0.087(12) -0.020(9) -0.181(17)
F8 0.212(18) 0.30(2) 0.27(2) -0.103(19) 0.159(17) -0.132(17)
F9 0.179(10) 0.246(13) 0.139(8) 0.010(8) -0.003(7) -0.163(10)
F10 0.179(11) 0.173(9) 0.226(12) -0.131(10) 0.081(9) -0.109(9)
F11 0.36(2) 0.30(2) 0.126(9) -0.115(11) -0.127(13) 0.131(18)
F12 0.169(10) 0.153(9) 0.157(9) -0.073(7) 0.060(8) -0.083(8)
Rh1 0.0568(7) 0.0807(8) 0.0820(8) 0.0000 0.0032(5) 0.0000
B1 0.036(6) 0.064(7) 0.055(7) 0.0000 0.001(6) 0.0000
P1 0.0441(12) 0.0848(17) 0.0678(14) 0.0005(12) -0.0036(11) -0.0078(11)
C23 0.037(4) 0.070(5) 0.055(4) 0.005(4) -0.002(4) 0.007(3)
C5 0.047(5) 0.108(8) 0.057(5) 0.006(5) -0.002(4) -0.005(5)
C6 0.053(5) 0.087(6) 0.078(6) 0.011(5) -0.005(5) 0.001(5)
C7 0.061(6) 0.122(9) 0.073(6) 0.018(6) -0.003(5) 0.010(6)
C8 0.051(6) 0.134(11) 0.082(7) 0.018(7) -0.019(6) -0.014(6)
C9 0.052(6) 0.147(12) 0.074(7) -0.007(7) -0.004(5) -0.020(6)
C10 0.046(5) 0.163(13) 0.082(7) -0.026(8) -0.012(6) -0.003(6)
C17 0.047(5) 0.078(6) 0.103(8) 0.002(6) -0.008(5) -0.005(5)
C18 0.039(4) 0.053(4) 0.052(4) 0.005(3) -0.005(3) -0.001(3)
C19 0.039(4) 0.053(4) 0.065(5) -0.006(4) -0.001(4) -0.001(3)
C20 0.053(5) 0.059(5) 0.064(5) -0.012(4) -0.001(4) 0.002(4)
C21 0.057(5) 0.057(5) 0.071(5) 0.002(4) 0.006(5) 0.005(4)
C22 0.047(5) 0.071(5) 0.056(4) 0.002(4) 0.009(4) 0.020(4)
C29 0.055(6) 0.057(5) 0.136(10) -0.004(6) -0.013(6) -0.017(4)
C24 0.073(7) 0.101(8) 0.084(7) -0.036(7) 0.001(6) -0.019(7)
C25 0.052(5) 0.097(8) 0.078(6) 0.007(6) 0.016(5) 0.023(5)
C26 0.041(4) 0.055(4) 0.076(5) -0.005(4) -0.011(4) 0.007(3)
C27 0.067(6) 0.077(6) 0.082(6) 0.009(5) -0.019(5) -0.024(5)
C28 0.063(6) 0.092(7) 0.092(7) 0.012(6) -0.019(6) -0.033(6)
C32 0.118(13) 0.140(13) 0.092(9) 0.021(9) -0.009(9) -0.072(11)
C30 0.049(5) 0.065(5) 0.095(7) -0.015(5) -0.001(5) -0.009(4)
C31 0.049(5) 0.064(5) 0.084(6) -0.010(5) -0.001(5) -0.004(4)
C33 0.091(10) 0.138(14) 0.173(17) -0.098(14) 0.012(11) -0.045(10)
C141 0.055(8) 0.29(2) 0.149(14) -0.011(14) -0.040(9) -0.019(11)
C1 0.12(2) 0.105(17) 0.18(3) 0.047(18) -0.01(2) -0.020(19)
C2 0.12(3) 0.085(16) 0.16(3) 0.079(17) -0.02(2) -0.036(18)
C121 0.025(5) 0.278(18) 0.089(9) -0.025(11) -0.007(6) -0.019(8)
C131 0.043(7) 0.288(19) 0.128(12) -0.012(13) -0.027(8) -0.022(10)
C111 0.035(7) 0.261(19) 0.106(12) 0.002(14) 0.001(8) -0.035(11)
C3 0.11(2) 0.14(2) 0.089(16) 0.024(15) 0.040(16) 0.011(19)
C4 0.11(2) 0.116(19) 0.105(18) 0.012(16) 0.039(16) -0.003(17)
C120 0.003(9) 0.054(14) 0.020(10) -0.010(10) 0.000(8) 0.007(9)
C140 0.065(17) 0.11(2) 0.085(18) 0.005(16) 0.002(15) -0.005(16)
C110 0.020(13) 0.044(13) 0.000(10) -0.006(9) -0.001(10) -0.008(10)
C130 0.023(12) 0.088(17) 0.042(14) -0.006(13) -0.001(11) -0.005(12)
C160 0.053(17) 0.085(17) 0.054(16) 0.004(14) -0.006(14) -0.011(15)
C161 0.057(9) 0.29(2) 0.156(15) -0.003(15) 0.010(10) 0.009(13)
C150 0.065(19) 0.110(19) 0.079(18) 0.012(16) -0.007(16) -0.009(17)
C151 0.051(9) 0.30(2) 0.187(15) -0.003(16) -0.014(10) 0.013(12)

loop_
_atom_type_symbol
_atom_type_scat_dispersion_real
_atom_type_scat_dispersion_imag
_atom_type_scat_Cromer_Mann_a1
_atom_type_scat_Cromer_Mann_b1
_atom_type_scat_Cromer_Mann_a2
_atom_type_scat_Cromer_Mann_b2
_atom_type_scat_Cromer_Mann_a3
_atom_type_scat_Cromer_Mann_b3
_atom_type_scat_Cromer_Mann_a4
_atom_type_scat_Cromer_Mann_b4
_atom_type_scat_Cromer_Mann_c
_atom_type_scat_source
Rh 0.0927 3.6045 19.2957 0.7515 14.3501 8.2176 4.7343 25.8749 1.2892 98.6062 5.3280 'International Tables Vol C 4.2.6.8 and 6.1.1.4'
P 0.2955 0.4335 6.4345 1.9067 4.1791 27.1570 1.7800 0.5260 1.4908 68.1645 1.1149 'International Tables Vol C 4.2.6.8 and 6.1.1.4'
B 0.0090 0.0039 2.0545 23.2185 1.3326 1.0210 1.0979 60.3498 0.7068 0.1403 -0.1932 'International Tables Vol C 4.2.6.8 and 6.1.1.4'
F 0.0727 0.0534 3.5392 10.2825 2.6412 4.2944 1.5170 0.2615 1.0243 26.1476 0.2776 'International Tables Vol C 4.2.6.8 and 6.1.1.4'
C 0.0181 0.0091 2.3100 20.8439 1.0200 10.2075 1.5886 0.5687 0.8650 51.6512 0.2156 'International Tables Vol C 4.2.6.8 and 6.1.1.4'
H 0.0000 0.0000 0.4930 10.5109 0.3229 26.1257 0.1402 3.1424 0.0408 57.7998 0.0030 'International Tables Vol C 4.2.6.8 and 6.1.1.4'

loop_
_geom_angle_atom_site_label_1
_geom_angle_site_symmetry_1
_geom_angle_atom_site_label_2
_geom_angle_atom_site_label_3
_geom_angle_site_symmetry_3
_geom_angle
_geom_angle_publ_flag
C2 6_756 Rh1 C1 6_756 34.7(3) yes
C2 6_756 Rh1 P1 6_756 89.6(11) yes
C1 6_756 Rh1 P1 6_756 100.7(12) yes
C2 6_756 Rh1 H21 6_756 23.7 no
C1 6_756 Rh1 H21 6_756 53.1 no
P1 6_756 Rh1 H21 6_756 100.8 no
C2 6_756 Rh1 H11 6_756 53.4 no
C1 6_756 Rh1 H11 6_756 24.2 no
P1 6_756 Rh1 H11 6_756 122.5 no
H21 6_756 Rh1 H11 6_756 63.8 no
C2 6_756 Rh1 P1 . 170.4(9) yes
C1 6_756 Rh1 P1 . 153.6(8) yes
P1 6_756 Rh1 P1 . 83.55(14) yes
H21 6_756 Rh1 P1 . 152.2 no
H11 6_756 Rh1 P1 . 136.2 no
C2 6_756 Rh1 C1 . 82.5(15) yes
C1 6_756 Rh1 C1 . 87(2) yes
P1 6_756 Rh1 C1 . 153.6(8) yes
H21 6_756 Rh1 C1 . 63.8 no
H11 6_756 Rh1 C1 . 71.8 no
C2 6_756 Rh1 C2 . 98(2) yes
C1 6_756 Rh1 C2 . 82.5(15) yes
P1 6_756 Rh1 C2 . 170.4(9) yes
H21 6_756 Rh1 C2 . 88.4 no
H11 6_756 Rh1 C2 . 59.2 no
C2 6_756 Rh1 H11 . 59.2 no
C1 6_756 Rh1 H11 . 71.8 no
P1 6_756 Rh1 H11 . 136.2 no
H21 6_756 Rh1 H11 . 39.5 no
H11 6_756 Rh1 H11 . 64.8 no
C2 6_756 Rh1 H21 . 88.4 no
C1 6_756 Rh1 H21 . 63.8 no
P1 6_756 Rh1 H21 . 152.2 no
H21 6_756 Rh1 H21 . 88.1 no
H11 6_756 Rh1 H21 . 39.5 no
P1 . Rh1 C1 . 100.7(12) yes
P1 . Rh1 C2 . 89.6(11) yes
C1 . Rh1 C2 . 34.7(3) yes
P1 . Rh1 H11 . 122.5 no
C1 . Rh1 H11 . 24.2 no
C2 . Rh1 H11 . 53.4 no
P1 . Rh1 H21 . 100.8 no
C1 . Rh1 H21 . 53.1 no
C2 . Rh1 H21 . 23.7 no
H11 . Rh1 H21 . 63.8 no
C4 6_756 Rh1 C3 6_756 34.8(3) yes
C4 6_756 Rh1 P1 6_756 96.4(9) yes
C3 6_756 Rh1 P1 6_756 88.6(11) yes
C4 6_756 Rh1 P1 . 153.5(9) yes
C3 6_756 Rh1 P1 . 169.2(10) yes
P1 6_756 Rh1 P1 . 83.55(14) yes
C4 6_756 Rh1 C3 . 87.4(12) yes
C3 6_756 Rh1 C3 . 100(2) yes
P1 6_756 Rh1 C3 . 169.2(10) yes
P1 . Rh1 C3 . 88.6(11) yes
C4 6_756 Rh1 C4 . 95.0(18) yes
C3 6_756 Rh1 C4 . 87.4(12) yes
P1 6_756 Rh1 C4 . 153.5(9) yes
P1 . Rh1 C4 . 96.4(9) yes
C3 . Rh1 C4 . 34.8(3) yes
C26 6_656 B1 C18 6_656 111.8(4) yes
C26 6_656 B1 C18 . 112.9(4) yes
C18 6_656 B1 C18 . 104.6(10) yes
C26 6_656 B1 C26 . 103.1(10) yes
C18 6_656 B1 C26 . 112.9(4) yes
C18 . B1 C26 . 111.8(4) yes
Rh1 . P1 C5 . 116.1(4) yes
Rh1 . P1 C17 . 109.6(4) yes
C5 . P1 C17 . 104.7(5) yes
Rh1 . P1 C110 . 110.4(9) yes
C5 . P1 C110 . 106.2(9) yes
C17 . P1 C110 . 109.6(10) yes
Rh1 . P1 C5 . 116.1(4) yes
Rh1 . P1 C17 . 109.6(4) yes
C5 . P1 C17 . 104.7(5) yes
Rh1 . P1 C111 . 118.6(6) yes
C5 . P1 C111 . 105.4(6) yes
C17 . P1 C111 . 100.5(10) yes
C18 . C23 C22 . 122.7(8) yes
C18 . C23 H231 . 117.0 no
C22 . C23 H231 . 120.3 no
P1 . C5 C6 . 110.4(7) yes
P1 . C5 C10 . 116.5(8) yes
C6 . C5 C10 . 111.0(8) yes
P1 . C5 H51 . 107.5 no
C6 . C5 H51 . 105.7 no
C10 . C5 H51 . 104.9 no
C5 . C6 C7 . 110.5(9) yes
C5 . C6 H61 . 109.8 no
C7 . C6 H61 . 110.3 no
C5 . C6 H62 . 107.7 no
C7 . C6 H62 . 108.5 no
H61 . C6 H62 . 110.1 no
C6 . C7 C8 . 111.1(10) yes
C6 . C7 H71 . 108.1 no
C8 . C7 H71 . 109.6 no
C6 . C7 H72 . 108.9 no
C8 . C7 H72 . 110.6 no
H71 . C7 H72 . 108.6 no
C7 . C8 C9 . 112.1(9) yes
C7 . C8 H82 . 109.2 no
C9 . C8 H82 . 109.0 no
C7 . C8 H81 . 109.5 no
C9 . C8 H81 . 106.5 no
H82 . C8 H81 . 110.5 no
C8 . C9 C10 . 110.0(10) yes
C8 . C9 H92 . 111.3 no
C10 . C9 H92 . 109.5 no
C8 . C9 H91 . 108.3 no
C10 . C9 H91 . 109.3 no
H92 . C9 H91 . 108.4 no
C9 . C10 C5 . 113.3(11) yes
C9 . C10 H101 . 107.6 no
C5 . C10 H101 . 110.4 no
C9 . C10 H102 . 108.0 no
C5 . C10 H102 . 107.3 no
H101 . C10 H102 . 110.2 no
C17 6_756 C17 P1 . 110.3(4) yes
C17 6_756 C17 H171 . 110.0 no
P1 . C17 H171 . 108.7 no
C17 6_756 C17 H172 . 110.9 no
P1 . C17 H172 . 109.8 no
H171 . C17 H172 . 107.0 no
B1 . C18 C23 . 123.4(6) yes
B1 . C18 C19 . 121.1(6) yes
C23 . C18 C19 . 114.9(8) yes
C18 . C19 C20 . 122.1(8) yes
C18 . C19 H191 . 119.5 no
C20 . C19 H191 . 118.4 no
C19 . C20 C21 . 121.0(8) yes
C19 . C20 C24 . 120.0(9) yes
C21 . C20 C24 . 119.0(9) yes
C20 . C21 C22 . 118.0(8) yes
C20 . C21 H211 . 121.4 no
C22 . C21 H211 . 120.6 no
C21 . C22 C23 . 121.2(8) yes
C21 . C22 C25 . 120.3(9) yes
C23 . C22 C25 . 118.5(8) yes
C28 . C29 C30 . 118.5(9) yes
C28 . C29 H291 . 122.1 no
C30 . C29 H291 . 119.4 no
C20 . C24 F3 . 113.2(11) yes
C20 . C24 F1 . 110.7(12) yes
F3 . C24 F1 . 101.3(15) yes
C20 . C24 F2 . 115.9(10) yes
F3 . C24 F2 . 105.0(14) yes
F1 . C24 F2 . 109.7(16) yes
C22 . C25 F6 . 112.5(9) yes
C22 . C25 F5 . 114.1(10) yes
F6 . C25 F5 . 104.1(13) yes
C22 . C25 F4 . 113.5(9) yes
F6 . C25 F4 . 106.0(12) yes
F5 . C25 F4 . 105.7(12) yes
B1 . C26 C27 . 123.0(8) yes
B1 . C26 C31 . 120.7(8) yes
C27 . C26 C31 . 115.8(8) yes
C26 . C27 C28 . 122.9(11) yes
C26 . C27 H271 . 118.6 no
C28 . C27 H271 . 118.5 no
C27 . C28 C29 . 120.5(11) yes
C27 . C28 C32 . 120.6(12) yes
C29 . C28 C32 . 118.9(10) yes
C28 . C32 F8 . 112.9(15) yes
C28 . C32 F7 . 110.5(15) yes
F8 . C32 F7 . 98.3(18) yes
C28 . C32 F9 . 115.4(15) yes
F8 . C32 F9 . 109.4(19) yes
F7 . C32 F9 . 108.9(15) yes
C29 . C30 C31 . 120.5(10) yes
C29 . C30 C33 . 120.9(10) yes
C31 . C30 C33 . 118.6(11) yes
C30 . C31 C26 . 121.8(10) yes
C30 . C31 H311 . 119.1 no
C26 . C31 H311 . 119.1 no
C30 . C33 F12 . 110.6(13) yes
C30 . C33 F10 . 110.6(18) yes
F12 . C33 F10 . 101.0(14) yes
C30 . C33 F11 . 115.3(15) yes
F12 . C33 F11 . 106(2) yes
F10 . C33 F11 . 112.4(17) yes
C131 . C141 C151 . 113.4(20) yes
C131 . C141 H1411 . 110.1 no
C151 . C141 H1411 . 105.7 no
C131 . C141 H1412 . 116.9 no
C151 . C141 H1412 . 106.8 no
H1411 . C141 H1412 . 102.9 no
Rh1 . C1 C2 . 72.7(6) yes
Rh1 . C1 H11 . 75.2 no
C2 . C1 H11 . 121.8 no
Rh1 . C1 H12 . 123.4 no
C2 . C1 H12 . 121.8 no
H11 . C1 H12 . 116.4 no
Rh1 . C2 C1 . 72.6(6) yes
Rh1 . C2 H21 . 75.0 no
C1 . C2 H21 . 122.4 no
Rh1 . C2 H22 . 122.8 no
C1 . C2 H22 . 119.5 no
H21 . C2 H22 . 118.1 no
C131 . C121 C111 . 105.8(13) yes
C131 . C121 H1211 . 117.3 no
C111 . C121 H1211 . 111.7 no
C131 . C121 H1212 . 113.2 no
C111 . C121 H1212 . 105.0 no
H1211 . C121 H1212 . 103.3 no
C141 . C131 C121 . 97.5(16) yes
C141 . C131 H1311 . 110.2 no
C121 . C131 H1311 . 112.7 no
C141 . C131 H1312 . 111.4 no
C121 . C131 H1312 . 112.5 no
H1311 . C131 H1312 . 111.7 no
P1 . C111 C121 . 107.2(13) yes
P1 . C111 C161 . 104.5(15) yes
C121 . C111 C161 . 98.0(19) yes
P1 . C111 H1111 . 119.5 no
C121 . C111 H1111 . 114.3 no
C161 . C111 H1111 . 110.8 no
Rh1 . C3 C4 . 72.6(6) yes
Rh1 . C3 H31 . 77.4 no
C4 . C3 H31 . 123.7 no
Rh1 . C3 H32 . 120.4 no
C4 . C3 H32 . 122.6 no
H31 . C3 H32 . 113.6 no
Rh1 . C4 C3 . 72.6(6) yes
Rh1 . C4 H41 . 77.4 no
C3 . C4 H41 . 117.9 no
Rh1 . C4 H42 . 123.7 no
C3 . C4 H42 . 120.9 no
H41 . C4 H42 . 121.1 no
C110 . C120 C130 . 106(3) yes
C110 . C120 H1201 . 115.5 no
C130 . C120 H1201 . 108.8 no
C110 . C120 H1202 . 115.3 no
C130 . C120 H1202 . 111.1 no
H1201 . C120 H1202 . 100.4 no
C130 . C140 C150 . 58(3) yes
C130 . C140 H1401 . 124.9 no
C150 . C140 H1401 . 102.8 no
C130 . C140 H1402 . 127.9 no
C150 . C140 H1402 . 116.3 no
H1401 . C140 H1402 . 107.1 no
C120 . C110 P1 . 114(2) yes
C120 . C110 C160 . 82(3) yes
P1 . C110 C160 . 132(3) yes
C120 . C110 H1101 . 108.4 no
P1 . C110 H1101 . 108.0 no
C160 . C110 H1101 . 108.1 no
C120 . C130 C140 . 114(3) yes
C120 . C130 H1301 . 110.0 no
C140 . C130 H1301 . 114.6 no
C120 . C130 H1302 . 112.1 no
C140 . C130 H1302 . 100.3 no
H1301 . C130 H1302 . 104.9 no
C110 . C160 C150 . 124(4) yes
C110 . C160 H1601 . 99.7 no
C150 . C160 H1601 . 122.2 no
C110 . C160 H1602 . 102.9 no
C150 . C160 H1602 . 111.6 no
H1601 . C160 H1602 . 89.4 no
C111 . C161 C151 . 112(2) yes
C111 . C161 H1611 . 106.1 no
C151 . C161 H1611 . 103.2 no
C111 . C161 H1612 . 116.1 no
C151 . C161 H1612 . 114.1 no
H1611 . C161 H1612 . 103.5 no
C140 . C150 C160 . 89(4) yes
C140 . C150 H1301 . 98.0 no
C160 . C150 H1301 . 92.8 no
C140 . C150 H13011 . 128.9 no
C160 . C150 H13011 . 99.4 no
H1301 . C150 H13011 . 31.9 no
C140 . C150 H1502 . 128.9 no
C160 . C150 H1502 . 100.0 no
H1301 . C150 H1502 . 131.0 no
H13011 . C150 H1502 . 99.1 no
C141 . C151 C161 . 104.3(17) yes
C141 . C151 H1511 . 116.2 no
C161 . C151 H1511 . 113.4 no
C141 . C151 H1512 . 115.9 no
C161 . C151 H1512 . 111.1 no
H1511 . C151 H1512 . 96.2 no
C130 . H1301 C150 . 84.7 no
C130 . H1301 H13011 . 132.3 no
C150 . H1301 H13011 . 47.7 no
H1301 . H13011 C150 . 100.4 no
C1 . H11 Rh1 . 80.6 no
C2 . H21 Rh1 . 81.3 no

loop_
_geom_bond_atom_site_label_1
_geom_bond_atom_site_label_2
_geom_bond_site_symmetry_2
_geom_bond_distance
_geom_bond_publ_flag
F1 C24 . 1.240(17) yes
F2 C24 . 1.204(16) yes
F3 C24 . 1.272(15) yes
F4 C25 . 1.248(13) yes
F5 C25 . 1.279(15) yes
F6 C25 . 1.298(14) yes
F7 C32 . 1.294(19) yes
F8 C32 . 1.30(3) yes
F9 C32 . 1.265(16) yes
F10 C33 . 1.333(19) yes
F11 C33 . 1.24(3) yes
F12 C33 . 1.340(19) yes
Rh1 C2 6_756 2.293(9) yes
Rh1 C1 6_756 2.291(10) yes
Rh1 P1 6_756 2.319(3) yes
Rh1 H21 6_756 2.241 no
Rh1 H11 6_756 2.245 no
Rh1 P1 . 2.319(3) yes
Rh1 C1 . 2.291(10) yes
Rh1 C2 . 2.293(9) yes
Rh1 H11 . 2.245 no
Rh1 H21 . 2.241 no
Rh1 C4 6_756 2.285(10) yes
Rh1 C3 6_756 2.285(10) yes
Rh1 P1 6_756 2.319(3) yes
Rh1 P1 . 2.319(3) yes
Rh1 C3 . 2.285(10) yes
Rh1 C4 . 2.285(10) yes
B1 C26 6_656 1.643(12) yes
B1 C18 6_656 1.627(12) yes
B1 C18 . 1.627(12) yes
B1 C26 . 1.643(12) yes
P1 C5 . 1.849(9) yes
P1 C17 . 1.855(12) yes
P1 C110 . 1.74(4) yes
P1 C5 . 1.849(9) yes
P1 C17 . 1.855(12) yes
P1 C111 . 1.92(2) yes
C23 C18 . 1.406(11) yes
C23 C22 . 1.376(12) yes
C23 H231 . 0.931 no
C5 C6 . 1.535(14) yes
C5 C10 . 1.489(17) yes
C5 H51 . 1.003 no
C6 C7 . 1.516(14) yes
C6 H61 . 0.973 no
C6 H62 . 0.968 no
C7 C8 . 1.535(19) yes
C7 H71 . 0.990 no
C7 H72 . 0.981 no
C8 C9 . 1.534(17) yes
C8 H82 . 0.972 no
C8 H81 . 0.972 no
C9 C10 . 1.531(16) yes
C9 H92 . 0.966 no
C9 H91 . 0.993 no
C10 H101 . 0.978 no
C10 H102 . 0.985 no
C17 C17 6_756 1.50(2) yes
C17 H171 . 0.989 no
C17 H172 . 0.966 no
C18 C19 . 1.419(11) yes
C19 C20 . 1.386(12) yes
C19 H191 . 0.951 no
C20 C21 . 1.388(12) yes
C20 C24 . 1.515(13) yes
C21 C22 . 1.384(13) yes
C21 H211 . 0.941 no
C22 C25 . 1.509(12) yes
C29 C28 . 1.361(18) yes
C29 C30 . 1.389(17) yes
C29 H291 . 0.945 no
C26 C27 . 1.385(15) yes
C26 C31 . 1.391(14) yes
C27 C28 . 1.401(13) yes
C27 H271 . 0.946 no
C28 C32 . 1.48(2) yes
C30 C31 . 1.406(13) yes
C30 C33 . 1.52(2) yes
C31 H311 . 0.952 no
C141 C131 . 1.570(10) yes
C141 C151 . 1.589(10) yes
C141 H1411 . 1.082 no
C141 H1412 . 0.956 no
C1 C2 . 1.367(10) yes
C1 H11 . 0.954 no
C1 H12 . 0.982 no
C2 H21 . 0.934 no
C2 H22 . 0.984 no
C121 C131 . 1.613(9) yes
C121 C111 . 1.598(9) yes
C121 H1211 . 0.962 no
C121 H1212 . 1.051 no
C131 H1311 . 0.963 no
C131 H1312 . 0.946 no
C111 C161 . 1.586(10) yes
C111 H1111 . 1.076 no
C3 C4 . 1.368(10) yes
C3 H31 . 0.990 no
C3 H32 . 0.977 no
C4 H41 . 0.967 no
C4 H42 . 0.923 no
C120 C110 . 1.592(10) yes
C120 C130 . 1.595(10) yes
C120 H1201 . 1.059 no
C120 H1202 . 1.004 no
C140 C130 . 1.598(10) yes
C140 C150 . 1.595(10) yes
C140 H1401 . 1.026 no
C140 H1402 . 0.944 no
C110 C160 . 1.593(10) yes
C110 H1101 . 1.017 no
C130 H1301 . 0.976 no
C130 H1302 . 1.021 no
C160 C150 . 1.596(10) yes
C160 H1601 . 1.149 no
C160 H1602 . 1.102 no
C161 C151 . 1.598(10) yes
C161 H1611 . 1.061 no
C161 H1612 . 0.977 no
C150 H1301 . 1.297 no
C150 H13011 . 0.975 no
C150 H1502 . 1.104 no
C151 H1511 . 1.094 no
C151 H1512 . 1.039 no
H1301 H13011 . 0.697 no

loop_
_geom_hbond_atom_site_label_D
_geom_hbond_atom_site_label_H
_geom_hbond_atom_site_label_A
_geom_hbond_site_symmetry_A
_geom_hbond_angle_DHA
_geom_hbond_distance_DH
_geom_hbond_distance_HA
_geom_hbond_distance_DA
_geom_hbond_publ_flag
C140 H1401 C151 4_756 133(3) 1.026 2.027 2.82(3) yes
C130 H1301 C141 . 152(2) 0.976 1.399 2.31(3) yes
C130 H1301 C131 . 131(2) 0.976 1.270 2.05(3) yes
C161 H1611 C4 . 147.3(12) 1.061 2.524 3.46(3) yes
C141 H13011 C140 . 150(2) 0.789 2.335 3.04(3) yes
C141 H13011 C130 . 166(2) 0.789 1.534 2.31(3) yes
C150 H13011 C121 . 121(3) 0.975 2.366 2.99(3) yes
C150 H13011 C131 . 155(3) 0.975 1.477 2.40(3) yes
C150 H1502 C140 4_756 129(2) 1.104 2.130 2.95(3) yes
C151 H1502 C140 4_756 139.3(20) 0.844 2.130 2.82(3) yes
C151 H1511 C140 4_756 142.5(20) 1.094 1.877 2.82(3) yes
C151 H1511 C150 4_756 125(2) 1.094 2.434 3.19(3) yes
C140 H1512 C141 . 143(3) 0.935 2.245 3.04(3) yes
C150 H1512 C140 . 146(6) 0.730 0.935 1.60(3) yes
C140 H1512 C151 . 162(4) 0.935 1.039 1.95(3) yes
C1 H11 C2 6_756 138.5(8) 0.954 2.242 3.02(3) yes
C1 H11 C3 6_756 128.8(12) 0.954 2.541 3.22(3) yes
C1 H11 C4 6_756 149.8(10) 0.954 1.696 2.57(3) yes
C2 H21 C1 6_756 124.5(13) 0.934 2.394 3.02(3) yes
C4 H41 C1 6_756 146.6(8) 0.967 1.703 2.57(3) yes
C4 H41 C3 6_756 134.3(8) 0.967 2.403 3.16(3) yes
C3 H31 C4 6_756 125.3(9) 0.990 2.479 3.16(3) yes
